data_4036725
loop_
_publ_author_name
'List, Manuela'
'Puchinger, Helmut'
'Gabriel, Herbert'
'Monkowius, Uwe'
'Schwarzinger, Clemens'

_publ_section_title
;
 N-Methylmelamines: Synthesis, Characterization, and Physical Properties.
;
_journal_issue 10
_journal_name_full 'The Journal of organic chemistry'
_journal_page_first 4066
_journal_page_last 4075
_journal_paper_doi 10.1021/acs.joc.6b00355
_journal_volume 81
_journal_year 2016
_chemical_formula_moiety 'C6 H12 N6'
_chemical_formula_sum 'C6 H12 N6'
_chemical_formula_weight 168.22
_space_group_crystal_system monoclinic
_space_group_IT_number 14
_space_group_name_Hall '-P 2yn'
_space_group_name_H-M_alt 'P 1 21/n 1'
_atom_sites_solution_hydrogens geom
_atom_sites_solution_primary direct
_atom_sites_solution_secondary difmap
_audit_creation_method 'APEX2 v2010.1-2'
_cell_angle_alpha 90
_cell_angle_beta 103.723(6)
_cell_angle_gamma 90
_cell_formula_units_Z 4
_cell_length_a 7.4349(13)
_cell_length_b 9.2666(14)
_cell_length_c 12.249(2)
_cell_measurement_temperature 205.(2)
_cell_volume 819.8(2)
_computing_cell_refinement 'SAINT V7.66A (Bruker AXS, 2009)'
_computing_data_reduction 'SAINT V7.66A (Bruker AXS, 2009)'
_computing_structure_refinement 'SHELXL-97 (Sheldrick, 2008)'
_computing_structure_solution 'SHELXS-97 (Sheldrick, 2008)'
_diffrn_ambient_temperature 205.(2)
_diffrn_measured_fraction_theta_full 0.999
_diffrn_measured_fraction_theta_max 0.999
_diffrn_measurement_device_type 'SMART X2S'
_diffrn_measurement_method omega-scan
_diffrn_radiation_monochromator 'doubly curved silicon crystal'
_diffrn_radiation_source 'sealed MicroFocus tube'
_diffrn_radiation_type 'Mo K\a'
_diffrn_radiation_wavelength 0.71073
_diffrn_reflns_av_R_equivalents 0.0760
_diffrn_reflns_av_sigmaI/netI 0.0686
_diffrn_reflns_limit_h_max 8
_diffrn_reflns_limit_h_min -8
_diffrn_reflns_limit_k_max 9
_diffrn_reflns_limit_k_min -10
_diffrn_reflns_limit_l_max 13
_diffrn_reflns_limit_l_min -13
_diffrn_reflns_number 4229
_diffrn_reflns_theta_full 22.76
_diffrn_reflns_theta_max 22.76
_diffrn_reflns_theta_min 2.79
_exptl_absorpt_coefficient_mu 0.095
_exptl_absorpt_correction_T_max 0.97
_exptl_absorpt_correction_T_min 0.95
_exptl_absorpt_correction_type multi-scan
_exptl_absorpt_process_details
;
;
_exptl_crystal_colour colorless
_exptl_crystal_density_diffrn 1.363
_exptl_crystal_density_method 'not measured'
_exptl_crystal_description parallelepiped
_exptl_crystal_F_000 360
_exptl_crystal_size_max 0.54
_exptl_crystal_size_mid 0.40
_exptl_crystal_size_min 0.30
_refine_diff_density_max 0.231
_refine_diff_density_min -0.198
_refine_ls_extinction_coef 0.019(4)
_refine_ls_extinction_method SHELXL
_refine_ls_goodness_of_fit_ref 1.051
_refine_ls_hydrogen_treatment constr
_refine_ls_matrix_type full
_refine_ls_number_parameters 113
_refine_ls_number_reflns 1100
_refine_ls_number_restraints 0
_refine_ls_restrained_S_all 1.051
_refine_ls_R_factor_all 0.0663
_refine_ls_R_factor_gt 0.0468
_refine_ls_shift/su_max 0.000
_refine_ls_shift/su_mean 0.000
_refine_ls_structure_factor_coef Fsqd
_refine_ls_weighting_details 'calc w=1/[\s^2^(Fo^2^)+(0.0572P)^2^+0.1532P] where P=(Fo^2^+2Fc^2^)/3'
_refine_ls_weighting_scheme calc
_refine_ls_wR_factor_gt 0.1194
_refine_ls_wR_factor_ref 0.1330
_reflns_number_gt 822
_reflns_number_total 1100
_reflns_threshold_expression >2sigma(I)
_cod_data_source_file jo6b00355_si_005.cif
_cod_data_source_block I
_cod_database_code 4036725

loop_
_space_group_symop_operation_xyz
'x, y, z'
'-x+1/2, y+1/2, -z+1/2'
'-x, -y, -z'
'x-1/2, -y-1/2, z-1/2'

loop_
_atom_site_type_symbol
_atom_site_label
_atom_site_fract_x
_atom_site_fract_y
_atom_site_fract_z
_atom_site_U_iso_or_equiv
_atom_site_adp_type
_atom_site_calc_flag
_atom_site_refinement_flags
_atom_site_occupancy
N N5 -0.0639(3) 0.5955(2) 0.64115(16) 0.0338(6) Uani d . 1
H H2 -0.1085 0.6512 0.584 0.041 Uiso calc R 1
N N2 -0.0130(3) 0.8000(2) 0.75175(15) 0.0300(6) Uani d . 1
N N6 0.0497(3) 0.9933(2) 0.87265(16) 0.0362(6) Uani d . 1
H H3 0.0844 1.0244 0.9414 0.043 Uiso calc R 1
N N1 0.0905(3) 0.5654(2) 0.82423(16) 0.0304(6) Uani d . 1
N N3 0.1542(3) 0.7725(2) 0.94419(16) 0.0322(6) Uani d . 1
N N4 0.2535(3) 0.5457(2) 1.00712(17) 0.0373(7) Uani d . 1
H H1 0.3009 0.585 1.0721 0.045 Uiso calc R 1
C C5 -0.0675(4) 0.4410(2) 0.6248(2) 0.0374(8) Uani d . 1
H H8 0.0552 0.4018 0.6552 0.056 Uiso calc R 1
H H9 -0.1058 0.4196 0.5452 0.056 Uiso calc R 1
H H7 -0.1543 0.3979 0.6632 0.056 Uiso calc R 1
C C2 0.0065(3) 0.6554(3) 0.74216(19) 0.0274(6) Uani d . 1
C C3 0.0632(3) 0.8508(3) 0.85486(19) 0.0286(7) Uani d . 1
C C6 -0.0185(4) 1.0978(3) 0.7855(2) 0.0422(8) Uani d . 1
H H11 0.0635 1.1011 0.7346 0.063 Uiso calc R 1
H H12 -0.023 1.1921 0.8191 0.063 Uiso calc R 1
H H10 -0.1418 1.0704 0.7442 0.063 Uiso calc R 1
C C1 0.1628(3) 0.6297(3) 0.92310(18) 0.0293(7) Uani d . 1
C C4 0.2760(4) 0.3917(3) 0.9941(2) 0.0425(8) Uani d . 1
H H5 0.1657 0.3419 1.0032 0.064 Uiso calc R 1
H H4 0.3823 0.3581 1.0506 0.064 Uiso calc R 1
H H6 0.2949 0.3721 0.9199 0.064 Uiso calc R 1

loop_
_atom_site_aniso_label
_atom_site_aniso_U_11
_atom_site_aniso_U_22
_atom_site_aniso_U_33
_atom_site_aniso_U_12
_atom_site_aniso_U_13
_atom_site_aniso_U_23
N5 0.0512(15) 0.0269(12) 0.0184(12) 0.0035(10) -0.0015(10) -0.0007(9)
N2 0.0381(13) 0.0294(13) 0.0179(12) -0.0013(9) -0.0023(10) -0.0021(9)
N6 0.0551(15) 0.0294(12) 0.0176(12) 0.0013(10) -0.0041(11) -0.0034(10)
N1 0.0370(13) 0.0315(12) 0.0196(12) -0.0001(9) 0.0002(10) -0.0001(9)
N3 0.0438(14) 0.0286(12) 0.0197(12) -0.0016(10) -0.0016(10) -0.0017(10)
N4 0.0514(15) 0.0303(12) 0.0216(13) -0.0008(10) -0.0086(11) 0.0009(10)
C5 0.0489(18) 0.0324(15) 0.0258(15) 0.0025(12) -0.0010(13) -0.0037(12)
C2 0.0294(14) 0.0304(14) 0.0206(14) -0.0026(12) 0.0026(11) -0.0012(11)
C3 0.0324(15) 0.0301(14) 0.0217(14) -0.0020(11) 0.0033(12) 0.0012(11)
C6 0.0580(18) 0.0329(15) 0.0317(16) 0.0056(13) 0.0024(13) 0.0034(13)
C1 0.0299(14) 0.0362(15) 0.0197(14) -0.0036(11) 0.0017(11) 0.0014(12)
C4 0.0536(18) 0.0328(15) 0.0329(17) 0.0020(13) -0.0060(14) 0.0034(13)

loop_
_atom_type_symbol
_atom_type_description
_atom_type_scat_dispersion_real
_atom_type_scat_dispersion_imag
_atom_type_scat_source
C C 0.0033 0.0016 'International Tables Vol C Tables 4.2.6.8 and 6.1.1.4'
H H 0.0000 0.0000 'International Tables Vol C Tables 4.2.6.8 and 6.1.1.4'
N N 0.0061 0.0033 'International Tables Vol C Tables 4.2.6.8 and 6.1.1.4'

loop_
_geom_angle_atom_site_label_1
_geom_angle_atom_site_label_2
_geom_angle_atom_site_label_3
_geom_angle
C2 N5 C5 121.84(19)
C2 N5 H2 119.1
C5 N5 H2 119.1
C3 N2 C2 113.50(19)
C3 N6 C6 124.5(2)
C3 N6 H3 117.8
C6 N6 H3 117.8
C2 N1 C1 114.6(2)
C3 N3 C1 114.03(19)
C1 N4 C4 122.6(2)
C1 N4 H1 118.7
C4 N4 H1 118.7
N5 C5 H8 109.5
N5 C5 H9 109.5
H8 C5 H9 109.5
N5 C5 H7 109.5
H8 C5 H7 109.5
H9 C5 H7 109.5
N1 C2 N5 116.3(2)
N1 C2 N2 126.2(2)
N5 C2 N2 117.5(2)
N2 C3 N6 117.8(2)
N2 C3 N3 126.3(2)
N6 C3 N3 115.9(2)
N6 C6 H11 109.5
N6 C6 H12 109.5
H11 C6 H12 109.5
N6 C6 H10 109.5
H11 C6 H10 109.5
H12 C6 H10 109.5
N4 C1 N1 117.2(2)
N4 C1 N3 117.4(2)
N1 C1 N3 125.4(2)
N4 C4 H5 109.5
N4 C4 H4 109.5
H5 C4 H4 109.5
N4 C4 H6 109.5
H5 C4 H6 109.5
H4 C4 H6 109.5

loop_
_geom_bond_atom_site_label_1
_geom_bond_atom_site_label_2
_geom_bond_distance
N5 C2 1.344(3)
N5 C5 1.444(3)
N5 H2 0.87
N2 C3 1.341(3)
N2 C2 1.355(3)
N6 C3 1.346(3)
N6 C6 1.441(3)
N6 H3 0.87
N1 C2 1.341(3)
N1 C1 1.342(3)
N3 C3 1.353(3)
N3 C1 1.353(3)
N4 C1 1.338(3)
N4 C4 1.449(3)
N4 H1 0.87
C5 H8 0.97
C5 H9 0.97
C5 H7 0.97
C6 H11 0.97
C6 H12 0.97
C6 H10 0.97
C4 H5 0.97
C4 H4 0.97
C4 H6 0.97
